data_1501637
loop_
_publ_author_name
'Ulrich Darbost'
'Janie Cabana'
'Eric Demers'
'Thierry Maris'
'James D. Wuest'

_publ_section_title
;
 Molecular Tectonics. Use of Br...aryl Supramolecular Interactions for the
 construction of Organized Networks from 9,9'-spirobifluorene in the
 Crystalline State.
;
_journal_name_full CheM
_journal_page_first 52
_journal_page_last 12369
_journal_paper_doi 10.5618/chem.2011.v1.n1.7
_journal_volume 1
_journal_year 2011
_chemical_compound_source 'Synthesized by the authors. See text'
_chemical_formula_moiety 'C25 H16, 2(C H Br3)'
_chemical_formula_sum 'C27 H18 Br6'
_chemical_formula_weight 821.87
_chemical_name_systematic
; 
 ? 
;
_space_group_IT_number 14
_symmetry_cell_setting monoclinic
_symmetry_space_group_name_Hall '-P 2yn'
_symmetry_space_group_name_H-M 'P 1 21/n 1'
_atom_sites_solution_hydrogens geom
_atom_sites_solution_primary direct
_atom_sites_solution_secondary difmap
_audit_creation_method SHELXL-97
_cell_angle_alpha 90.00
_cell_angle_beta 94.857(2)
_cell_angle_gamma 90.00
_cell_formula_units_Z 8
_cell_length_a 19.2957(10)
_cell_length_b 13.8813(8)
_cell_length_c 20.0269(10)
_cell_measurement_reflns_used 27389
_cell_measurement_temperature 150(2)
_cell_measurement_theta_max 68.37
_cell_measurement_theta_min 3.88
_cell_volume 5344.9(5)
_computing_cell_refinement 'SMART (Bruker, 2003)'
_computing_data_collection 'SMART (Bruker, 2003)'
_computing_data_reduction 'SAINT (Bruker, 2004)'
_computing_molecular_graphics 'SHELXTL (Bruker, 1997)'
_computing_publication_material 'UdMX (local program)'
_computing_structure_refinement 'SHELXL97 (Sheldrick, 1997)'
_computing_structure_solution 'SHELXS97 (Sheldrick, 1997)'
_diffrn_ambient_temperature 150(2)
_diffrn_detector_area_resol_mean 5.5
_diffrn_measured_fraction_theta_full 0.987
_diffrn_measured_fraction_theta_max 0.987
_diffrn_measurement_device_type 'Bruker Smart 6000'
_diffrn_measurement_method \w
_diffrn_radiation_monochromator 'Montel 200 optics'
_diffrn_radiation_source 'Rotating Anode'
_diffrn_radiation_type CuK\a
_diffrn_radiation_wavelength 1.54178
_diffrn_reflns_av_R_equivalents 0.056
_diffrn_reflns_av_sigmaI/netI 0.0372
_diffrn_reflns_limit_h_max 23
_diffrn_reflns_limit_h_min -23
_diffrn_reflns_limit_k_max 15
_diffrn_reflns_limit_k_min -16
_diffrn_reflns_limit_l_max 24
_diffrn_reflns_limit_l_min -23
_diffrn_reflns_number 49712
_diffrn_reflns_theta_full 68.68
_diffrn_reflns_theta_max 68.68
_diffrn_reflns_theta_min 3.05
_diffrn_standards_decay_% -1.31
_diffrn_standards_number 482
_exptl_absorpt_coefficient_mu 10.962
_exptl_absorpt_correction_T_max 0.6400
_exptl_absorpt_correction_T_min 0.4100
_exptl_absorpt_correction_type multi-scan
_exptl_absorpt_process_details 'Sadabs (Sheldrick,1996)'
_exptl_crystal_colour Colorless
_exptl_crystal_density_diffrn 2.043
_exptl_crystal_density_method 'not measured'
_exptl_crystal_description block
_exptl_crystal_F_000 3120
_exptl_crystal_size_max 0.10
_exptl_crystal_size_mid 0.07
_exptl_crystal_size_min 0.04
_refine_diff_density_max 1.649
_refine_diff_density_min -1.414
_refine_diff_density_rms 0.125
_refine_ls_extinction_method none
_refine_ls_goodness_of_fit_ref 1.030
_refine_ls_hydrogen_treatment constr
_refine_ls_matrix_type full
_refine_ls_number_parameters 595
_refine_ls_number_reflns 9747
_refine_ls_number_restraints 0
_refine_ls_restrained_S_all 1.030
_refine_ls_R_factor_all 0.0477
_refine_ls_R_factor_gt 0.0427
_refine_ls_shift/su_max 0.001
_refine_ls_shift/su_mean 0.000
_refine_ls_structure_factor_coef Fsqd
_refine_ls_weighting_details 'calc w=1/[\s^2^(Fo^2^)+(0.0528P)^2^] where P=(Fo^2^+2Fc^2^)/3'
_refine_ls_weighting_scheme calc
_refine_ls_wR_factor_gt 0.1076
_refine_ls_wR_factor_ref 0.1119
_reflns_number_gt 8619
_reflns_number_total 9747
_reflns_threshold_expression I>2\s(I)
_cod_data_source_file deposit.cif
_cod_data_source_block jw1005
_cod_depositor_comments
;
The following automatic conversions were performed:

'_symmetry_cell_setting' value 'Monoclinic' changed to 'monoclinic'
according to the built-in table from CIF Core dictionary named
'cif_core.dic' version 2.4.1 from 2010-06-29.

Automatic conversion script
Id: cif_fix_values 1715 2011-07-08 13:25:40Z adriana 
;
_cod_original_sg_symbol_H-M P21/n
_cod_database_code 1501637

loop_
_symmetry_equiv_pos_as_xyz
x,y,z
1/2-x,1/2+y,1/2-z
-x,-y,-z
1/2+x,1/2-y,1/2+z

loop_
_atom_site_label
_atom_site_type_symbol
_atom_site_fract_x
_atom_site_fract_y
_atom_site_fract_z
_atom_site_U_iso_or_equiv
_atom_site_adp_type
_atom_site_occupancy
_atom_site_symmetry_multiplicity
_atom_site_calc_flag
_atom_site_refinement_flags
C1 C 0.75422(19) 0.3795(3) 0.31302(18) 0.0233(8) Uani 1 1 d .
C2 C 0.81089(19) 0.4561(3) 0.30923(18) 0.0242(8) Uani 1 1 d .
C3 C 0.8035(2) 0.5543(3) 0.29958(19) 0.0268(8) Uani 1 1 d .
H3 H 0.7587 0.5835 0.2964 0.032 Uiso 1 1 calc R
C4 C 0.8631(2) 0.6096(3) 0.2946(2) 0.0320(9) Uani 1 1 d .
H4 H 0.8589 0.6771 0.2872 0.038 Uiso 1 1 calc R
C5 C 0.9290(2) 0.5675(3) 0.3001(2) 0.0350(9) Uani 1 1 d .
H5 H 0.9690 0.6064 0.2968 0.042 Uiso 1 1 calc R
C6 C 0.9364(2) 0.4692(3) 0.3106(2) 0.0298(9) Uani 1 1 d .
H6 H 0.9813 0.4405 0.3142 0.036 Uiso 1 1 calc R
C7 C 0.87728(19) 0.4135(3) 0.31552(19) 0.0250(8) Uani 1 1 d .
C8 C 0.86922(19) 0.3096(3) 0.32588(19) 0.0250(8) Uani 1 1 d .
C9 C 0.9184(2) 0.2366(3) 0.3348(2) 0.0323(9) Uani 1 1 d .
H9 H 0.9667 0.2506 0.3354 0.039 Uiso 1 1 calc R
C10 C 0.8957(2) 0.1425(3) 0.3427(2) 0.0347(10) Uani 1 1 d .
H10 H 0.9288 0.0919 0.3490 0.042 Uiso 1 1 calc R
C11 C 0.8250(2) 0.1217(3) 0.3415(2) 0.0339(9) Uani 1 1 d .
H11 H 0.8103 0.0570 0.3468 0.041 Uiso 1 1 calc R
C12 C 0.7754(2) 0.1945(3) 0.3327(2) 0.0280(8) Uani 1 1 d .
H12 H 0.7272 0.1803 0.3322 0.034 Uiso 1 1 calc R
C13 C 0.79806(19) 0.2881(3) 0.32481(18) 0.0234(8) Uani 1 1 d .
C14 C 0.70475(18) 0.3749(3) 0.24949(19) 0.0223(7) Uani 1 1 d .
C15 C 0.7207(2) 0.3564(3) 0.18420(19) 0.0258(8) Uani 1 1 d .
H15 H 0.7670 0.3418 0.1748 0.031 Uiso 1 1 calc R
C16 C 0.6672(2) 0.3598(3) 0.1329(2) 0.0297(8) Uani 1 1 d .
H16 H 0.6773 0.3486 0.0880 0.036 Uiso 1 1 calc R
C17 C 0.5990(2) 0.3794(3) 0.1469(2) 0.0316(9) Uani 1 1 d .
H17 H 0.5633 0.3825 0.1112 0.038 Uiso 1 1 calc R
C18 C 0.5826(2) 0.3943(3) 0.2119(2) 0.0292(8) Uani 1 1 d .
H18 H 0.5360 0.4062 0.2214 0.035 Uiso 1 1 calc R
C19 C 0.63631(19) 0.3915(3) 0.2637(2) 0.0248(8) Uani 1 1 d .
C20 C 0.6349(2) 0.4031(3) 0.3364(2) 0.0248(8) Uani 1 1 d .
C21 C 0.5795(2) 0.4141(3) 0.3758(2) 0.0322(9) Uani 1 1 d .
H21 H 0.5331 0.4183 0.3560 0.039 Uiso 1 1 calc R
C22 C 0.5936(2) 0.4188(3) 0.4451(2) 0.0392(10) Uani 1 1 d .
H22 H 0.5563 0.4255 0.4729 0.047 Uiso 1 1 calc R
C23 C 0.6612(3) 0.4140(3) 0.4741(2) 0.0370(10) Uani 1 1 d .
H23 H 0.6697 0.4178 0.5215 0.044 Uiso 1 1 calc R
C24 C 0.7173(2) 0.4035(3) 0.4349(2) 0.0327(9) Uani 1 1 d .
H24 H 0.7636 0.4008 0.4549 0.039 Uiso 1 1 calc R
C25 C 0.70341(19) 0.3971(3) 0.3661(2) 0.0251(8) Uani 1 1 d .
C26 C 0.75234(18) 0.2567(3) 0.67975(18) 0.0234(8) Uani 1 1 d .
C27 C 0.80146(19) 0.2370(3) 0.62513(19) 0.0234(8) Uani 1 1 d .
C28 C 0.7854(2) 0.2233(3) 0.5572(2) 0.0302(9) Uani 1 1 d .
H28 H 0.7384 0.2203 0.5391 0.036 Uiso 1 1 calc R
C29 C 0.8393(2) 0.2142(3) 0.5162(2) 0.0340(9) Uani 1 1 d .
H29 H 0.8290 0.2046 0.4695 0.041 Uiso 1 1 calc R
C30 C 0.9085(2) 0.2188(3) 0.5425(2) 0.0339(9) Uani 1 1 d .
H30 H 0.9446 0.2130 0.5134 0.041 Uiso 1 1 calc R
C31 C 0.9251(2) 0.2316(3) 0.6105(2) 0.0309(9) Uani 1 1 d .
H31 H 0.9722 0.2347 0.6285 0.037 Uiso 1 1 calc R
C32 C 0.87090(19) 0.2399(3) 0.6521(2) 0.0246(8) Uani 1 1 d .
C33 C 0.87227(19) 0.2549(3) 0.7250(2) 0.0253(8) Uani 1 1 d .
C34 C 0.9274(2) 0.2589(3) 0.7747(2) 0.0302(9) Uani 1 1 d .
H34 H 0.9741 0.2526 0.7636 0.036 Uiso 1 1 calc R
C35 C 0.9124(2) 0.2722(3) 0.8405(2) 0.0323(9) Uani 1 1 d .
H35 H 0.9494 0.2749 0.8750 0.039 Uiso 1 1 calc R
C36 C 0.8442(2) 0.2818(3) 0.8570(2) 0.0308(9) Uani 1 1 d .
H36 H 0.8353 0.2909 0.9025 0.037 Uiso 1 1 calc R
C37 C 0.7891(2) 0.2783(3) 0.8080(2) 0.0267(8) Uani 1 1 d .
H37 H 0.7425 0.2853 0.8193 0.032 Uiso 1 1 calc R
C38 C 0.80355(19) 0.2640(3) 0.74147(19) 0.0239(8) Uani 1 1 d .
C39 C 0.69364(19) 0.1841(3) 0.68526(18) 0.0241(8) Uani 1 1 d .
C40 C 0.6990(2) 0.0866(3) 0.69956(19) 0.0280(8) Uani 1 1 d .
H40 H 0.7433 0.0564 0.7061 0.034 Uiso 1 1 calc R
C41 C 0.6383(2) 0.0341(3) 0.7040(2) 0.0297(8) Uani 1 1 d .
H41 H 0.6410 -0.0328 0.7137 0.036 Uiso 1 1 calc R
C42 C 0.5730(2) 0.0788(3) 0.6945(2) 0.0321(9) Uani 1 1 d .
H42 H 0.5320 0.0418 0.6976 0.039 Uiso 1 1 calc R
C43 C 0.5678(2) 0.1765(3) 0.6805(2) 0.0313(9) Uani 1 1 d .
H43 H 0.5236 0.2069 0.6746 0.038 Uiso 1 1 calc R
C44 C 0.62859(19) 0.2292(3) 0.67547(19) 0.0253(8) Uani 1 1 d .
C45 C 0.63942(19) 0.3323(3) 0.66226(19) 0.0254(8) Uani 1 1 d .
C46 C 0.5926(2) 0.4079(3) 0.6491(2) 0.0298(9) Uani 1 1 d .
H46 H 0.5439 0.3969 0.6469 0.036 Uiso 1 1 calc R
C47 C 0.6187(2) 0.4997(3) 0.6394(2) 0.0322(9) Uani 1 1 d .
H47 H 0.5873 0.5517 0.6303 0.039 Uiso 1 1 calc R
C48 C 0.6902(2) 0.5167(3) 0.6428(2) 0.0323(9) Uani 1 1 d .
H48 H 0.7069 0.5801 0.6362 0.039 Uiso 1 1 calc R
C49 C 0.7370(2) 0.4417(3) 0.65584(19) 0.0271(8) Uani 1 1 d .
H49 H 0.7857 0.4531 0.6581 0.033 Uiso 1 1 calc R
C50 C 0.71133(19) 0.3499(3) 0.66549(18) 0.0236(8) Uani 1 1 d .
C60 C 0.8746(2) 0.1609(3) 0.0750(2) 0.0365(10) Uani 1 1 d .
H60 H 0.8801 0.0902 0.0675 0.044 Uiso 1 1 calc R
Br60 Br 0.78352(3) 0.19647(5) 0.03720(3) 0.05170(15) Uani 1 1 d .
Br61 Br 0.94649(3) 0.22552(5) 0.03100(3) 0.05475(16) Uani 1 1 d .
Br62 Br 0.88536(2) 0.18273(4) 0.17033(2) 0.03723(12) Uani 1 1 d .
C70 C 0.5841(2) 0.0435(3) 0.4387(2) 0.050(1) Uani 1 1 d .
H70 H 0.5352 0.0258 0.4229 0.076 Uiso 1 1 calc R
Br70 Br 0.60014(3) 0.01062(6) 0.53208(3) 0.06055(18) Uani 1 1 d .
Br71 Br 0.59513(3) 0.17990(4) 0.42815(4) 0.0674(2) Uani 1 1 d .
Br72 Br 0.64601(4) -0.02494(5) 0.38565(3) 0.06708(19) Uani 1 1 d .
C80 C 0.6316(2) 0.4817(3) 0.9042(2) 0.045(2) Uani 1 1 d .
H80 H 0.6336 0.5535 0.9070 0.068 Uiso 1 1 calc R
Br80 Br 0.55635(3) 0.44049(5) 0.95336(3) 0.05688(17) Uani 1 1 d .
Br81 Br 0.61501(3) 0.44848(4) 0.81114(2) 0.04396(13) Uani 1 1 d .
Br82 Br 0.71838(3) 0.43373(5) 0.94315(3) 0.05236(16) Uani 1 1 d .
C90 C 0.5726(2) 0.0983(3) 0.9480(2) 0.046(2) Uani 1 1 d .
H90 H 0.5217 0.1084 0.9363 0.069 Uiso 1 1 calc R
Br90 Br 0.62166(3) 0.15852(4) 0.87910(3) 0.05273(15) Uani 1 1 d .
Br91 Br 0.58933(3) -0.03757(4) 0.94974(4) 0.06122(18) Uani 1 1 d .
Br92 Br 0.59615(3) 0.15625(6) 1.03332(3) 0.06153(18) Uani 1 1 d .

loop_
_atom_site_aniso_label
_atom_site_aniso_U_11
_atom_site_aniso_U_22
_atom_site_aniso_U_33
_atom_site_aniso_U_23
_atom_site_aniso_U_13
_atom_site_aniso_U_12
C1 0.0224(18) 0.027(2) 0.0193(18) 0.0006(15) -0.0032(14) 0.0021(15)
C2 0.0221(18) 0.032(2) 0.0186(18) -0.0025(15) -0.0003(14) -0.0007(15)
C3 0.0274(19) 0.029(2) 0.0231(19) 0.0005(15) -0.0030(15) 0.0012(15)
C4 0.038(2) 0.026(2) 0.031(2) 0.0008(17) -0.0037(17) -0.0032(17)
C5 0.032(2) 0.039(2) 0.033(2) 0.0014(18) -0.0012(18) -0.0115(18)
C6 0.0222(18) 0.037(2) 0.029(2) 0.0003(17) -0.0039(16) -0.0006(16)
C7 0.0233(18) 0.031(2) 0.0193(18) -0.0006(15) -0.0033(14) 0.0007(15)
C8 0.0242(18) 0.028(2) 0.0211(19) -0.0027(15) -0.0056(15) 0.0030(15)
C9 0.028(2) 0.037(2) 0.030(2) -0.0062(18) -0.0065(16) 0.0058(17)
C10 0.038(2) 0.031(2) 0.033(2) -0.0031(18) -0.0100(18) 0.0111(17)
C11 0.045(2) 0.026(2) 0.029(2) 0.0005(17) -0.0072(18) 0.0016(17)
C12 0.031(2) 0.028(2) 0.024(2) -0.0004(16) -0.0047(16) -0.0023(16)
C13 0.0245(18) 0.0270(19) 0.0180(18) -0.0005(15) -0.0022(14) 0.0037(15)
C14 0.0214(17) 0.0220(18) 0.0226(19) 0.0021(14) -0.0034(14) -0.0001(14)
C15 0.0280(19) 0.0252(19) 0.0238(19) -0.0003(15) 0.0002(15) -0.0005(15)
C16 0.036(2) 0.030(2) 0.022(2) -0.0020(16) -0.0026(16) -0.0071(16)
C17 0.031(2) 0.029(2) 0.032(2) 0.0032(17) -0.0103(17) -0.0060(16)
C18 0.0213(18) 0.028(2) 0.037(2) 0.0054(17) -0.0036(16) -0.0020(15)
C19 0.0230(18) 0.0234(19) 0.027(2) 0.0021(15) -0.0010(15) -0.0005(14)
C20 0.0261(18) 0.0212(18) 0.027(2) 0.0030(15) 0.0011(15) -0.0002(14)
C21 0.027(2) 0.031(2) 0.039(2) 0.0004(18) 0.0074(17) 0.0008(16)
C22 0.046(3) 0.035(2) 0.040(3) -0.0001(19) 0.022(2) 0.0026(19)
C23 0.053(3) 0.034(2) 0.025(2) 0.0016(18) 0.0079(19) 0.0019(19)
C24 0.038(2) 0.033(2) 0.026(2) 0.0011(17) -0.0010(17) 0.0023(17)
C25 0.0262(18) 0.0231(19) 0.026(2) 0.0005(15) 0.0026(15) -0.0008(14)
C26 0.0211(17) 0.029(2) 0.0195(18) -0.0017(15) -0.0021(14) 0.0017(14)
C27 0.0238(18) 0.0227(18) 0.0236(19) 0.0018(15) 0.0023(15) 0.0015(14)
C28 0.032(2) 0.030(2) 0.027(2) 0.0023(16) -0.0037(17) 0.0053(16)
C29 0.044(2) 0.035(2) 0.023(2) 0.0021(17) 0.0015(18) 0.0068(18)
C30 0.038(2) 0.034(2) 0.031(2) 0.0034(18) 0.0130(18) 0.0074(17)
C31 0.0269(19) 0.030(2) 0.036(2) 0.0033(17) 0.0046(17) 0.0038(16)
C32 0.0230(18) 0.0238(19) 0.027(2) -0.0005(15) 0.0001(15) 0.0020(14)
C33 0.0228(18) 0.0240(19) 0.028(2) 0.0019(15) -0.0015(15) -0.0005(14)
C34 0.0239(18) 0.029(2) 0.037(2) 0.0027(17) -0.0043(16) 0.0018(15)
C35 0.030(2) 0.034(2) 0.031(2) 0.0012(17) -0.0109(17) -0.0016(16)
C36 0.039(2) 0.030(2) 0.023(2) -0.0014(16) -0.0022(17) -0.0012(17)
C37 0.0289(19) 0.027(2) 0.024(2) 0.0019(15) 0.0004(16) -0.0002(15)
C38 0.0216(17) 0.0251(19) 0.0243(19) 0.0011(15) -0.0019(15) 0.0020(14)
C39 0.0232(18) 0.031(2) 0.0174(18) -0.0039(15) -0.0005(14) 0.0007(15)
C40 0.0279(19) 0.034(2) 0.0212(19) -0.0012(16) -0.0010(15) 0.0022(16)
C41 0.037(2) 0.028(2) 0.024(2) -0.0025(16) 0.0011(17) -0.0043(16)
C42 0.030(2) 0.042(2) 0.025(2) -0.0022(17) 0.0017(16) -0.0092(17)
C43 0.0234(19) 0.041(2) 0.029(2) -0.0026(18) -0.0001(16) 0.0001(16)
C44 0.0229(18) 0.032(2) 0.0200(19) -0.0022(15) -0.0006(14) 0.0004(15)
C45 0.0223(18) 0.033(2) 0.0197(19) -0.0052(15) -0.0020(14) 0.0013(15)
C46 0.0228(18) 0.037(2) 0.029(2) -0.0038(17) -0.0005(16) 0.0061(16)
C47 0.034(2) 0.033(2) 0.028(2) -0.0011(17) -0.0009(17) 0.0097(17)
C48 0.037(2) 0.029(2) 0.030(2) -0.0015(17) -0.0013(17) 0.0024(17)
C49 0.0246(19) 0.032(2) 0.024(2) -0.0023(16) -0.0013(15) -0.0007(15)
C50 0.0234(18) 0.031(2) 0.0163(17) -0.0019(15) -0.0019(14) 0.0045(15)
C60 0.037(2) 0.043(3) 0.028(2) -0.0029(19) -0.0034(18) 0.0047(19)
Br60 0.0306(2) 0.0779(4) 0.0447(3) -0.0047(3) -0.0081(2) 0.0068(2)
Br61 0.0353(3) 0.0972(5) 0.0321(3) 0.0112(3) 0.0048(2) 0.0042(3)
Br62 0.0308(2) 0.0521(3) 0.0287(2) 0.00179(19) 0.00225(17) -0.00264(18)
C70 0.048(2) 0.055(3) 0.049(2) 0.002(2) 0.0019(18) 0.0012(19)
Br70 0.0380(3) 0.1083(5) 0.0351(3) 0.0059(3) 0.0014(2) 0.0027(3)
Br71 0.0398(3) 0.0407(3) 0.1222(6) 0.0052(3) 0.0089(3) 0.0047(2)
Br72 0.0924(5) 0.0567(4) 0.0568(4) -0.0067(3) 0.0341(3) 0.0108(3)
C80 0.044(2) 0.048(2) 0.044(2) -0.0026(17) -0.0010(17) 0.0025(17)
Br80 0.0330(3) 0.1013(5) 0.0375(3) 0.0019(3) 0.0103(2) -0.0034(3)
Br81 0.0396(3) 0.0660(3) 0.0258(2) -0.0033(2) 0.00015(19) -0.0001(2)
Br82 0.0297(2) 0.0883(4) 0.0380(3) -0.0021(3) -0.0034(2) 0.0125(2)
C90 0.040(2) 0.052(2) 0.046(2) -0.0021(19) 0.0010(18) -0.0026(18)
Br90 0.0516(3) 0.0638(4) 0.0437(3) 0.0071(2) 0.0092(2) -0.0060(3)
Br91 0.0492(3) 0.0398(3) 0.0962(5) 0.0029(3) 0.0155(3) 0.0015(2)
Br92 0.0410(3) 0.1020(5) 0.0416(3) -0.0268(3) 0.0032(2) -0.0138(3)

loop_
_atom_type_symbol
_atom_type_description
_atom_type_scat_dispersion_real
_atom_type_scat_dispersion_imag
_atom_type_scat_source
C C 0.0181 0.0091 'International Tables Vol C Tables 4.2.6.8 and 6.1.1.4'
H H 0.0000 0.0000 'International Tables Vol C Tables 4.2.6.8 and 6.1.1.4'
Br Br -0.6763 1.2805 'International Tables Vol C Tables 4.2.6.8 and 6.1.1.4'

loop_
_geom_angle_atom_site_label_1
_geom_angle_atom_site_label_2
_geom_angle_atom_site_label_3
_geom_angle
_geom_angle_publ_flag
C2 C1 C13 101.3(3) no
C2 C1 C14 112.7(3) no
C2 C1 C25 115.3(3) no
C13 C1 C14 113.1(3) no
C13 C1 C25 113.8(3) no
C14 C1 C25 101.2(3) no
C1 C2 C3 128.7(3) no
C1 C2 C7 110.6(3) no
C3 C2 C7 120.6(4) no
C2 C3 C4 118.5(4) no
C3 C4 C5 121.1(4) no
C4 C5 C6 120.4(4) no
C5 C6 C7 119.0(4) no
C2 C7 C6 120.5(4) no
C2 C7 C8 108.6(3) no
C6 C7 C8 130.9(4) no
C7 C8 C9 131.0(3) no
C7 C8 C13 108.8(3) no
C9 C8 C13 120.2(4) no
C8 C9 C10 118.8(4) no
C9 C10 C11 120.7(4) no
C10 C11 C12 120.9(4) no
C11 C12 C13 118.4(4) no
C1 C13 C8 110.7(3) no
C1 C13 C12 128.3(3) no
C8 C13 C12 121.1(4) no
C1 C14 C15 128.2(3) no
C1 C14 C19 111.1(3) no
C15 C14 C19 120.7(3) no
C14 C15 C16 118.5(4) no
C15 C16 C17 120.7(4) no
C16 C17 C18 120.9(4) no
C17 C18 C19 118.6(4) no
C14 C19 C18 120.5(4) no
C14 C19 C20 108.6(3) no
C18 C19 C20 131.0(3) no
C19 C20 C21 130.9(4) no
C19 C20 C25 108.5(3) no
C21 C20 C25 120.5(4) no
C20 C21 C22 118.4(4) no
C21 C22 C23 120.9(4) no
C22 C23 C24 121.1(4) no
C23 C24 C25 118.2(4) no
C1 C25 C20 110.6(3) no
C1 C25 C24 128.5(3) no
C20 C25 C24 120.9(4) no
C2 C3 H3 121.00 no
C4 C3 H3 121.00 no
C3 C4 H4 120.00 no
C5 C4 H4 119.00 no
C4 C5 H5 120.00 no
C6 C5 H5 120.00 no
C5 C6 H6 120.00 no
C7 C6 H6 121.00 no
C8 C9 H9 121.00 no
C10 C9 H9 121.00 no
C9 C10 H10 120.00 no
C11 C10 H10 120.00 no
C10 C11 H11 120.00 no
C12 C11 H11 119.00 no
C11 C12 H12 121.00 no
C13 C12 H12 121.00 no
C14 C15 H15 121.00 no
C16 C15 H15 121.00 no
C15 C16 H16 120.00 no
C17 C16 H16 120.00 no
C16 C17 H17 120.00 no
C18 C17 H17 120.00 no
C17 C18 H18 121.00 no
C19 C18 H18 121.00 no
C20 C21 H21 121.00 no
C22 C21 H21 121.00 no
C21 C22 H22 120.00 no
C23 C22 H22 119.00 no
C22 C23 H23 120.00 no
C24 C23 H23 119.00 no
C23 C24 H24 121.00 no
C25 C24 H24 121.00 no
C27 C26 C38 101.2(3) no
C27 C26 C39 116.2(3) no
C27 C26 C50 111.0(3) no
C38 C26 C39 114.9(3) no
C38 C26 C50 112.7(3) no
C39 C26 C50 101.3(3) no
C26 C27 C28 128.8(3) no
C26 C27 C32 110.4(3) no
C28 C27 C32 120.7(4) no
C27 C28 C29 118.6(4) no
C28 C29 C30 121.0(4) no
C29 C30 C31 120.8(4) no
C30 C31 C32 118.4(4) no
C27 C32 C31 120.5(4) no
C27 C32 C33 108.8(3) no
C31 C32 C33 130.7(3) no
C32 C33 C34 131.4(3) no
C32 C33 C38 108.0(3) no
C34 C33 C38 120.6(4) no
C33 C34 C35 118.4(4) no
C34 C35 C36 121.1(4) no
C35 C36 C37 120.9(4) no
C36 C37 C38 118.5(4) no
C26 C38 C33 111.5(3) no
C26 C38 C37 128.1(3) no
C33 C38 C37 120.5(4) no
C26 C39 C40 128.1(3) no
C26 C39 C44 110.9(3) no
C40 C39 C44 121.0(4) no
C39 C40 C41 118.5(4) no
C40 C41 C42 120.8(4) no
C41 C42 C43 120.6(4) no
C42 C43 C44 118.8(4) no
C39 C44 C43 120.3(4) no
C39 C44 C45 108.7(3) no
C43 C44 C45 131.0(4) no
C44 C45 C46 131.7(3) no
C44 C45 C50 108.4(3) no
C46 C45 C50 119.9(4) no
C45 C46 C47 118.7(4) no
C46 C47 C48 121.1(4) no
C47 C48 C49 120.5(4) no
C48 C49 C50 118.8(4) no
C26 C50 C45 110.8(3) no
C26 C50 C49 128.1(3) no
C45 C50 C49 121.1(4) no
C27 C28 H28 121.00 no
C29 C28 H28 121.00 no
C28 C29 H29 119.00 no
C30 C29 H29 120.00 no
C29 C30 H30 120.00 no
C31 C30 H30 120.00 no
C30 C31 H31 121.00 no
C32 C31 H31 121.00 no
C33 C34 H34 121.00 no
C35 C34 H34 121.00 no
C34 C35 H35 119.00 no
C36 C35 H35 119.00 no
C35 C36 H36 120.00 no
C37 C36 H36 120.00 no
C36 C37 H37 121.00 no
C38 C37 H37 121.00 no
C39 C40 H40 121.00 no
C41 C40 H40 121.00 no
C40 C41 H41 120.00 no
C42 C41 H41 120.00 no
C41 C42 H42 120.00 no
C43 C42 H42 120.00 no
C42 C43 H43 121.00 no
C44 C43 H43 121.00 no
C45 C46 H46 121.00 no
C47 C46 H46 121.00 no
C46 C47 H47 119.00 no
C48 C47 H47 120.00 no
C47 C48 H48 120.00 no
C49 C48 H48 120.00 no
C48 C49 H49 121.00 no
C50 C49 H49 121.00 no
Br60 C60 Br61 111.8(2) yes
Br60 C60 Br62 111.6(2) yes
Br61 C60 Br62 111.0(2) yes
Br60 C60 H60 107.00 no
Br61 C60 H60 107.00 no
Br62 C60 H60 107.00 no
Br70 C70 Br71 109.3(2) yes
Br70 C70 Br72 111.4(2) yes
Br71 C70 Br72 110.4(2) yes
Br70 C70 H70 109.00 no
Br71 C70 H70 109.00 no
Br72 C70 H70 109.00 no
Br80 C80 Br81 110.9(2) yes
Br80 C80 Br82 111.4(2) yes
Br81 C80 Br82 112.4(2) yes
Br80 C80 H80 107.00 no
Br81 C80 H80 107.00 no
Br82 C80 H80 107.00 no
Br90 C90 Br91 110.4(2) yes
Br90 C90 Br92 111.3(2) yes
Br91 C90 Br92 111.9(2) yes
Br90 C90 H90 108.00 no
Br91 C90 H90 108.00 no
Br92 C90 H90 108.00 no

loop_
_geom_bond_atom_site_label_1
_geom_bond_atom_site_label_2
_geom_bond_distance
_geom_bond_publ_flag
Br60 C60 1.918(4) yes
Br61 C60 1.927(4) yes
Br62 C60 1.927(4) yes
Br70 C70 1.924(4) yes
Br71 C70 1.919(4) yes
Br72 C70 1.917(4) yes
Br80 C80 1.910(4) yes
Br81 C80 1.920(4) yes
Br82 C80 1.907(4) yes
Br90 C90 1.929(4) yes
Br91 C90 1.913(4) yes
Br92 C90 1.908(4) yes
C1 C2 1.532(6) no
C1 C25 1.526(5) no
C1 C13 1.532(6) no
C1 C14 1.526(5) no
C2 C3 1.383(6) no
C2 C7 1.407(5) no
C3 C4 1.393(6) no
C4 C5 1.395(6) no
C5 C6 1.386(6) no
C6 C7 1.389(6) no
C7 C8 1.467(6) no
C8 C9 1.390(6) no
C8 C13 1.404(5) no
C9 C10 1.391(6) no
C10 C11 1.393(5) no
C11 C12 1.393(6) no
C12 C13 1.384(6) no
C14 C15 1.392(5) no
C14 C19 1.394(5) no
C15 C16 1.394(5) no
C16 C17 1.395(6) no
C17 C18 1.381(6) no
C18 C19 1.404(6) no
C19 C20 1.467(6) no
C20 C25 1.405(5) no
C20 C21 1.390(6) no
C21 C22 1.393(6) no
C22 C23 1.384(7) no
C23 C24 1.398(7) no
C24 C25 1.384(6) no
C3 H3 0.9500 no
C4 H4 0.9500 no
C5 H5 0.9500 no
C6 H6 0.9500 no
C9 H9 0.9500 no
C10 H10 0.9500 no
C11 H11 0.9500 no
C12 H12 0.9500 no
C15 H15 0.9500 no
C16 H16 0.9500 no
C17 H17 0.9500 no
C18 H18 0.9500 no
C21 H21 0.9500 no
C22 H22 0.9500 no
C23 H23 0.9500 no
C24 H24 0.9500 no
C26 C39 1.527(5) no
C26 C50 1.531(6) no
C26 C27 1.531(5) no
C26 C38 1.519(5) no
C27 C32 1.402(5) no
C27 C28 1.383(6) no
C28 C29 1.384(6) no
C29 C30 1.395(6) no
C30 C31 1.384(6) no
C31 C32 1.396(5) no
C32 C33 1.473(6) no
C33 C34 1.395(5) no
C33 C38 1.399(5) no
C34 C35 1.385(6) no
C35 C36 1.390(5) no
C36 C37 1.385(6) no
C37 C38 1.398(6) no
C39 C40 1.385(6) no
C39 C44 1.402(5) no
C40 C41 1.389(6) no
C41 C42 1.403(6) no
C42 C43 1.387(6) no
C43 C44 1.393(6) no
C44 C45 1.474(6) no
C45 C46 1.395(6) no
C45 C50 1.405(5) no
C46 C47 1.390(6) no
C47 C48 1.396(5) no
C48 C49 1.388(6) no
C49 C50 1.387(6) no
C28 H28 0.9500 no
C29 H29 0.9500 no
C30 H30 0.9500 no
C31 H31 0.9500 no
C34 H34 0.9500 no
C35 H35 0.9500 no
C36 H36 0.9500 no
C37 H37 0.9500 no
C40 H40 0.9500 no
C41 H41 0.9500 no
C42 H42 0.9500 no
C43 H43 0.9500 no
C46 H46 0.9500 no
C47 H47 0.9500 no
C48 H48 0.9500 no
C49 H49 0.9500 no
C60 H60 1.0000 no
C70 H70 1.0000 no
C80 H80 1.0000 no
C90 H90 1.0000 no

loop_
_geom_contact_atom_site_label_1
_geom_contact_atom_site_label_2
_geom_contact_distance
_geom_contact_site_symmetry_2
_geom_contact_publ_flag
Br60 Br92 3.6526(9) 1_554 no
Br61 Br71 3.8978(9) 4_554 no
Br62 C9 3.385(4) . no
Br62 C10 3.486(4) . no
Br62 C8 3.615(4) . no
Br70 Br82 3.6543(9) 2_646 no
Br70 C70 3.728(4) 3_656 no
Br70 C42 3.470(4) . no
Br70 C41 3.475(4) . no
Br71 Br61 3.8978(9) 4_455 no
Br71 C22 3.334(4) . no
Br71 C23 3.582(4) . no
Br71 C20 3.715(4) . no
Br71 C21 3.421(4) . no
Br72 C15 3.449(4) 2_645 no
Br80 Br80 3.4112(9) 3_667 no
Br81 C47 3.519(4) . no
Br81 C46 3.286(4) . no
Br81 C45 3.457(4) . no
Br82 C36 3.745(4) . no
Br91 C31 3.427(4) 2_646 no
Br91 C30 3.386(4) 2_646 no
Br92 Br60 3.6526(9) 1_556 no
Br60 H16 3.1700 . no
Br60 H36 3.2300 1_554 no
Br61 H35 3.2000 1_554 no
Br62 H3 3.2200 2_645 no
Br62 H43 3.0700 4_554 no
Br62 H15 3.1800 . no
Br70 H70 2.8800 3_656 no
Br71 H35 2.9900 4_454 no
Br72 H15 2.8400 2_645 no
Br80 H10 3.1200 4_455 no
Br81 H40 3.1600 2_656 no
Br82 H36 3.1600 . no
Br90 H6 3.2100 4_455 no
Br90 H37 3.2300 . no
C3 C12 3.527(6) 2_655 no
C4 Br92 3.529(4) 2_656 no
C5 Br92 3.627(4) 2_656 no
C8 Br62 3.615(4) . no
C9 Br62 3.385(4) . no
C10 Br62 3.486(4) . no
C12 C3 3.527(6) 2_645 no
C15 Br72 3.449(4) 2_655 no
C16 Br92 3.658(4) 1_554 no
C20 Br71 3.715(4) . no
C21 Br71 3.421(4) . no
C22 Br71 3.334(4) . no
C22 C60 3.446(6) 2_655 no
C23 Br71 3.582(4) . no
C30 Br91 3.386(4) 2_656 no
C30 C80 3.565(6) 2_646 no
C31 Br91 3.427(4) 2_656 no
C36 Br82 3.745(4) . no
C41 Br70 3.475(4) . no
C42 Br70 3.470(4) . no
C45 Br81 3.457(4) . no
C46 Br81 3.286(4) . no
C47 Br81 3.519(4) . no
C60 C22 3.446(6) 2_645 no
C70 Br70 3.728(4) 3_656 no
C80 C30 3.565(6) 2_656 no
C6 H42 3.0400 4_554 no
C6 H90 3.0800 4_554 no
C10 H29 3.0700 . no
C11 H29 2.8000 . no
C12 H29 2.8500 . no
C12 H3 3.0300 2_645 no
C14 H4 3.0700 2_645 no
C15 H11 2.9000 2_655 no
C15 H4 3.0100 2_645 no
C16 H11 2.8000 2_655 no
C16 H4 3.0600 2_645 no
C17 H11 3.0200 2_655 no
C17 H31 2.9100 4_454 no
C17 H10 3.0000 2_655 no
C18 H10 3.0000 2_655 no
C21 H60 2.7800 2_655 no
C22 H60 2.4500 2_655 no
C23 H60 2.6800 2_655 no
C27 H49 3.0900 . no
C27 H80 2.9300 2_646 no
C28 H80 2.8800 2_646 no
C29 H80 2.7300 2_646 no
C30 H80 2.6600 2_646 no
C31 H80 2.7300 2_646 no
C32 H80 2.8400 2_646 no
C35 H41 3.0600 2_656 no
C36 H48 2.9800 2_646 no
C36 H41 2.9600 2_656 no
C37 H48 2.9700 2_646 no
C37 H41 3.0000 2_656 no
C46 H23 3.0700 . no
C47 H23 2.8700 . no
C48 H23 2.7900 . no
C49 H23 2.9100 . no
C50 H23 3.0800 . no
H3 Br62 3.2200 2_655 no
H3 C12 3.0300 2_655 no
H4 C15 3.0100 2_655 no
H4 C16 3.0600 2_655 no
H4 C14 3.0700 2_655 no
H5 H34 2.5900 3_766 no
H6 H90 2.5900 4_554 no
H6 Br90 3.2100 4_554 no
H10 Br80 3.1200 4_554 no
H10 C17 3.0000 2_645 no
H10 C18 3.0000 2_645 no
H11 C16 2.8000 2_645 no
H11 C17 3.0200 2_645 no
H11 C15 2.9000 2_645 no
H15 Br72 2.8400 2_655 no
H15 Br62 3.1800 . no
H16 Br60 3.1700 . no
H16 Br92 3.2400 1_554 no
H17 H31 2.4400 4_454 no
H21 H47 2.4000 3_666 no
H23 C48 2.7900 . no
H23 C49 2.9100 . no
H23 C46 3.0700 . no
H23 C47 2.8700 . no
H23 C50 3.0800 . no
H29 C10 3.0700 . no
H29 C12 2.8500 . no
H29 C11 2.8000 . no
H31 C17 2.9100 4_555 no
H31 H17 2.4400 4_555 no
H34 H5 2.5900 3_766 no
H35 Br71 2.9900 4_555 no
H35 Br61 3.2000 1_556 no
H36 Br82 3.1600 . no
H36 Br60 3.2300 1_556 no
H37 Br90 3.2300 . no
H40 Br81 3.1600 2_646 no
H41 C35 3.0600 2_646 no
H41 C37 3.0000 2_646 no
H41 C36 2.9600 2_646 no
H42 C6 3.0400 4_455 no
H43 Br62 3.0700 4_455 no
H47 H21 2.4000 3_666 no
H48 C36 2.9800 2_656 no
H48 C37 2.9700 2_656 no
H49 C27 3.0900 . no
H60 C22 2.4500 2_645 no
H60 C21 2.7800 2_645 no
H60 C23 2.6800 2_645 no
H70 Br70 2.8800 3_656 no
H80 C31 2.7300 2_656 no
H80 C32 2.8400 2_656 no
H80 C27 2.9300 2_656 no
H80 C28 2.8800 2_656 no
H80 C29 2.7300 2_656 no
H80 C30 2.6600 2_656 no
H90 C6 3.0800 4_455 no
H90 H6 2.5900 4_455 no

loop_
_geom_hbond_atom_site_label_D
_geom_hbond_atom_site_label_H
_geom_hbond_atom_site_label_A
_geom_hbond_distance_DH
_geom_hbond_distance_HA
_geom_hbond_distance_DA
_geom_hbond_angle_DHA
_geom_hbond_site_symmetry_A
C15 H15 Br72 0.95 2.84 3.448(4) 123.0 2_655
C70 H70 Br70 1.00 2.88 3.728(5) 143.2 3_656

loop_
_geom_torsion_atom_site_label_1
_geom_torsion_atom_site_label_2
_geom_torsion_atom_site_label_3
_geom_torsion_atom_site_label_4
_geom_torsion
_geom_torsion_publ_flag
C13 C1 C2 C3 -179.6(4) no
C13 C1 C2 C7 1.9(4) no
C14 C1 C2 C3 59.3(5) no
C14 C1 C2 C7 -119.2(4) no
C25 C1 C2 C3 -56.2(5) no
C25 C1 C2 C7 125.3(4) no
C2 C1 C13 C8 -1.3(4) no
C2 C1 C13 C12 179.8(4) no
C14 C1 C13 C8 119.6(4) no
C14 C1 C13 C12 -59.3(5) no
C25 C1 C13 C8 -125.6(4) no
C25 C1 C13 C12 55.4(5) no
C2 C1 C14 C15 59.0(6) no
C2 C1 C14 C19 -121.5(4) no
C13 C1 C14 C15 -55.1(6) no
C13 C1 C14 C19 124.4(4) no
C25 C1 C14 C15 -177.3(4) no
C25 C1 C14 C19 2.2(4) no
C2 C1 C25 C20 121.1(4) no
C2 C1 C25 C24 -61.3(6) no
C13 C1 C25 C20 -122.5(4) no
C13 C1 C25 C24 55.1(6) no
C14 C1 C25 C20 -0.8(4) no
C14 C1 C25 C24 176.7(4) no
C1 C2 C3 C4 -176.9(4) no
C7 C2 C3 C4 1.6(6) no
C1 C2 C7 C6 177.2(3) no
C1 C2 C7 C8 -1.9(4) no
C3 C2 C7 C6 -1.5(6) no
C3 C2 C7 C8 179.5(3) no
C2 C3 C4 C5 -0.9(6) no
C3 C4 C5 C6 0.1(6) no
C4 C5 C6 C7 0.0(6) no
C5 C6 C7 C2 0.7(6) no
C5 C6 C7 C8 179.5(4) no
C2 C7 C8 C9 -180.0(4) no
C2 C7 C8 C13 1.0(4) no
C6 C7 C8 C9 1.1(7) no
C6 C7 C8 C13 -178.0(4) no
C7 C8 C9 C10 -179.1(4) no
C13 C8 C9 C10 -0.1(6) no
C7 C8 C13 C1 0.3(4) no
C7 C8 C13 C12 179.3(3) no
C9 C8 C13 C1 -178.9(3) no
C9 C8 C13 C12 0.2(6) no
C8 C9 C10 C11 0.2(6) no
C9 C10 C11 C12 -0.3(6) no
C10 C11 C12 C13 0.3(6) no
C11 C12 C13 C1 178.6(4) no
C11 C12 C13 C8 -0.3(6) no
C1 C14 C15 C16 -177.3(4) no
C19 C14 C15 C16 3.3(6) no
C1 C14 C19 C18 177.5(4) no
C1 C14 C19 C20 -2.8(5) no
C15 C14 C19 C18 -3.0(6) no
C15 C14 C19 C20 176.7(4) no
C14 C15 C16 C17 -1.3(6) no
C15 C16 C17 C18 -1.1(6) no
C16 C17 C18 C19 1.4(6) no
C17 C18 C19 C14 0.6(6) no
C17 C18 C19 C20 -179.1(4) no
C14 C19 C20 C21 -174.9(4) no
C14 C19 C20 C25 2.2(5) no
C18 C19 C20 C21 4.7(8) no
C18 C19 C20 C25 -178.1(4) no
C19 C20 C21 C22 176.8(4) no
C25 C20 C21 C22 -0.1(6) no
C19 C20 C25 C1 -0.8(5) no
C19 C20 C25 C24 -178.5(4) no
C21 C20 C25 C1 176.8(4) no
C21 C20 C25 C24 -1.0(6) no
C20 C21 C22 C23 0.9(6) no
C21 C22 C23 C24 -0.5(6) no
C22 C23 C24 C25 -0.6(6) no
C23 C24 C25 C1 -176.0(4) no
C23 C24 C25 C20 1.4(6) no
C38 C26 C27 C28 180.0(4) no
C38 C26 C27 C32 -3.8(4) no
C39 C26 C27 C28 54.9(6) no
C39 C26 C27 C32 -128.9(4) no
C50 C26 C27 C28 -60.2(5) no
C50 C26 C27 C32 116.1(4) no
C27 C26 C38 C33 2.6(4) no
C27 C26 C38 C37 -177.6(4) no
C39 C26 C38 C33 128.6(4) no
C39 C26 C38 C37 -51.6(6) no
C50 C26 C38 C33 -116.0(4) no
C50 C26 C38 C37 63.7(5) no
C27 C26 C39 C40 61.3(5) no
C27 C26 C39 C44 -120.4(4) no
C38 C26 C39 C40 -56.5(5) no
C38 C26 C39 C44 121.9(4) no
C50 C26 C39 C40 -178.2(4) no
C50 C26 C39 C44 0.1(4) no
C27 C26 C50 C45 123.2(3) no
C27 C26 C50 C49 -56.3(5) no
C38 C26 C50 C45 -124.1(3) no
C38 C26 C50 C49 56.4(5) no
C39 C26 C50 C45 -0.9(4) no
C39 C26 C50 C49 179.7(4) no
C26 C27 C28 C29 174.8(4) no
C32 C27 C28 C29 -1.1(6) no
C26 C27 C32 C31 -174.9(4) no
C26 C27 C32 C33 3.6(5) no
C28 C27 C32 C31 1.8(6) no
C28 C27 C32 C33 -179.8(4) no
C27 C28 C29 C30 -0.1(6) no
C28 C29 C30 C31 0.7(6) no
C29 C30 C31 C32 -0.1(6) no
C30 C31 C32 C27 -1.1(6) no
C30 C31 C32 C33 -179.2(4) no
C27 C32 C33 C34 176.9(4) no
C27 C32 C33 C38 -1.8(5) no
C31 C32 C33 C34 -4.9(8) no
C31 C32 C33 C38 176.4(4) no
C32 C33 C34 C35 -178.6(4) no
C38 C33 C34 C35 -0.1(6) no
C32 C33 C38 C26 -0.7(5) no
C32 C33 C38 C37 179.6(4) no
C34 C33 C38 C26 -179.6(4) no
C34 C33 C38 C37 0.7(6) no
C33 C34 C35 C36 -0.3(6) no
C34 C35 C36 C37 0.0(6) no
C35 C36 C37 C38 0.6(6) no
C36 C37 C38 C26 179.4(4) no
C36 C37 C38 C33 -0.9(6) no
C26 C39 C40 C41 178.2(4) no
C44 C39 C40 C41 0.0(6) no
C26 C39 C44 C43 -178.0(3) no
C26 C39 C44 C45 0.7(4) no
C40 C39 C44 C43 0.5(6) no
C40 C39 C44 C45 179.1(3) no
C39 C40 C41 C42 -0.3(6) no
C40 C41 C42 C43 0.0(6) no
C41 C42 C43 C44 0.6(6) no
C42 C43 C44 C39 -0.8(6) no
C42 C43 C44 C45 -179.1(4) no
C39 C44 C45 C46 179.7(4) no
C39 C44 C45 C50 -1.2(4) no
C43 C44 C45 C46 -1.9(7) no
C43 C44 C45 C50 177.2(4) no
C44 C45 C46 C47 179.1(4) no
C50 C45 C46 C47 0.0(6) no
C44 C45 C50 C26 1.3(4) no
C44 C45 C50 C49 -179.2(3) no
C46 C45 C50 C26 -179.5(3) no
C46 C45 C50 C49 0.1(6) no
C45 C46 C47 C48 -0.1(6) no
C46 C47 C48 C49 0.2(6) no
C47 C48 C49 C50 -0.1(6) no
C48 C49 C50 C26 179.4(4) no
C48 C49 C50 C45 0.0(6) no
